data_4335885
loop_
_publ_author_name
'Matteo Atzori'
'Samia Benmansour'
'Guillermo M\'inguez Espallargas'
'Miguel Clemente-Le\'on'
'Alexandre Abherv\'e'
'Patricia G\'omez-Claramunt'
'Eugenio Coronado'
'Flavia Artizzu'
'Elisa Sessini'
'Paola Deplano'
'Angela Serpe'
'Maria Laura Mercuri'
'Carlos J. G\'omez Garc\'ia'

_publ_section_title
;
 A Family of Layered Chiral Porous Magnets Exhibiting Tunable Ordering
 Temperatures
;
_journal_name_full 'Inorganic Chemistry'
_journal_page_first 10031
_journal_page_last 10040
_journal_paper_doi 10.1021/ic4013284
_journal_volume 52
_journal_year 2013
_chemical_formula_moiety 'C18 Br6 Fe Mn O12, 3(C12 H8 N2), (H2 O), (H3 O)'
_chemical_formula_sum 'C54 H29 Br6 Fe Mn N6 O14'
_chemical_formula_weight 1576.08
_chemical_name_systematic
;
 ?
;
_space_group_IT_number 162
_symmetry_cell_setting trigonal
_symmetry_space_group_name_Hall '-P 3 2'
_symmetry_space_group_name_H-M 'P -3 1 m'
_atom_sites_solution_hydrogens geom
_atom_sites_solution_primary direct
_atom_sites_solution_secondary difmap
_audit_creation_method SHELXL-97
_cell_angle_alpha 90.00
_cell_angle_beta 90.00
_cell_angle_gamma 120.00
_cell_formula_units_Z 1
_cell_length_a 13.9147(2)
_cell_length_b 13.9147(2)
_cell_length_c 9.1747(4)
_cell_measurement_reflns_used 3631
_cell_measurement_temperature 120(2)
_cell_measurement_theta_max 27.4360
_cell_measurement_theta_min 2.9219
_cell_volume 1538.40(7)
_computing_cell_refinement
;
CrysAlisPro, Agilent Technologies,
Version 1.171.35.19 (release 27-10-2011 CrysAlis171 .NET)
(compiled Oct 27 2011,15:02:11)
;
_computing_data_collection
;
CrysAlisPro, Agilent Technologies,
Version 1.171.35.19 (release 27-10-2011 CrysAlis171 .NET)
(compiled Oct 27 2011,15:02:11)
;
_computing_data_reduction
;
CrysAlisPro, Agilent Technologies,
Version 1.171.35.19 (release 27-10-2011 CrysAlis171 .NET)
(compiled Oct 27 2011,15:02:11)
;
_computing_structure_refinement 'SHELXL-97 (Sheldrick, 1997)'
_computing_structure_solution 'SHELXS-97 (Sheldrick, 1990)'
_diffrn_ambient_temperature 120(2)
_diffrn_detector_area_resol_mean 16.0267
_diffrn_measured_fraction_theta_full 0.997
_diffrn_measured_fraction_theta_max 0.997
_diffrn_measurement_device_type 'SuperNova, Single source at offset), Sapphire3'
_diffrn_measurement_method '\w scans'
_diffrn_radiation_monochromator mirror
_diffrn_radiation_source 'SuperNova (Mo) x-ray Source'
_diffrn_radiation_type MoK\a
_diffrn_radiation_wavelength 0.71073
_diffrn_reflns_av_R_equivalents 0.0553
_diffrn_reflns_av_sigmaI/netI 0.0213
_diffrn_reflns_limit_h_max 18
_diffrn_reflns_limit_h_min -18
_diffrn_reflns_limit_k_max 18
_diffrn_reflns_limit_k_min -18
_diffrn_reflns_limit_l_max 11
_diffrn_reflns_limit_l_min -11
_diffrn_reflns_number 23232
_diffrn_reflns_theta_full 27.50
_diffrn_reflns_theta_max 27.50
_diffrn_reflns_theta_min 2.93
_exptl_absorpt_coefficient_mu 4.402
_exptl_absorpt_correction_T_max 1.00000
_exptl_absorpt_correction_T_min 0.85453
_exptl_absorpt_correction_type multi-scan
_exptl_absorpt_process_details
;
CrysAlisPro, Agilent Technologies,
Version 1.171.35.19 (release 27-10-2011 CrysAlis171 .NET)
(compiled Oct 27 2011,15:02:11)
empirical absorption correction using spherical harmonics,
 implemented in SCALE3 ABSPACK scaling algorithm.
;
_exptl_crystal_colour black
_exptl_crystal_density_diffrn 1.701
_exptl_crystal_description needle
_exptl_crystal_F_000 768
_exptl_crystal_size_max 0.11
_exptl_crystal_size_mid 0.03
_exptl_crystal_size_min 0.03
_refine_diff_density_max 2.310
_refine_diff_density_min -1.129
_refine_diff_density_rms 0.226
_refine_ls_extinction_method none
_refine_ls_goodness_of_fit_ref 1.153
_refine_ls_hydrogen_treatment constr
_refine_ls_matrix_type full
_refine_ls_number_parameters 66
_refine_ls_number_reflns 1270
_refine_ls_number_restraints 1
_refine_ls_restrained_S_all 1.153
_refine_ls_R_factor_all 0.0673
_refine_ls_R_factor_gt 0.0557
_refine_ls_shift/su_max 0.001
_refine_ls_shift/su_mean 0.000
_refine_ls_structure_factor_coef Fsqd
_refine_ls_weighting_details 'calc w=1/[\s^2^(Fo^2^)+(0.1364P)^2^+3.6404P] where P=(Fo^2^+2Fc^2^)/3'
_refine_ls_weighting_scheme calc
_refine_ls_wR_factor_gt 0.2048
_refine_ls_wR_factor_ref 0.2157
_reflns_number_gt 1048
_reflns_number_total 1270
_reflns_threshold_expression >2sigma(I)
_cod_data_source_file ic4013284_si_003.cif
_cod_data_source_block sbml60b4
_cod_database_code 4335885

loop_
_symmetry_equiv_pos_as_xyz
'x, y, z'
'-y, x-y, z'
'-x+y, -x, z'
'-y, -x, -z'
'-x+y, y, -z'
'x, x-y, -z'
'-x, -y, -z'
'y, -x+y, -z'
'x-y, x, -z'
'y, x, z'
'x-y, -y, z'
'-x, -x+y, z'

loop_
_atom_site_label
_atom_site_type_symbol
_atom_site_fract_x
_atom_site_fract_y
_atom_site_fract_z
_atom_site_U_iso_or_equiv
_atom_site_adp_type
_atom_site_occupancy
_atom_site_symmetry_multiplicity
_atom_site_calc_flag
_atom_site_refinement_flags
_atom_site_disorder_group
Mn1 Mn 0.6667 0.3333 1.0000 0.0219(5) Uani 0.50 6 d SP 1
Fe1 Fe 0.6667 0.3333 1.0000 0.0219(5) Uani 0.50 6 d SP 2
C1 C 0.4249(5) 0.0000 1.1091(7) 0.0195(13) Uani 1 2 d S .
Br1 Br 0.32500(5) 0.0000 1.24856(8) 0.0269(4) Uani 1 2 d S .
C2 C 0.5126(4) 0.1010(4) 1.0616(5) 0.0189(10) Uani 1 1 d . .
O2 O 0.5372(3) 0.1950(3) 1.1095(4) 0.0254(9) Uani 1 1 d . .
N11 N 0.4412(3) -0.1176(5) 1.5000 0.0262(13) Uani 1 2 d S .
C12 C 0.4091(4) -0.0596(4) 1.5867(5) 0.0238(11) Uani 1 1 d . .
C13 C 0.3157(5) -0.1175(5) 1.6787(6) 0.0299(12) Uani 1 1 d . .
H13 H 0.2752 -0.1964 1.6796 0.036 Uiso 1 1 calc R .
C14 C 0.2846(5) -0.0585(6) 1.7662(7) 0.0337(13) Uani 1 1 d . .
H14 H 0.2222 -0.0970 1.8285 0.040 Uiso 1 1 calc R .
O11W O 0.3333(5) -0.3334(6) 1.5000(7) 0.085(6) Uiso 1 6 d SRD .
H11W H 0.3689 -0.2622 1.5000 0.127 Uiso 0.83 2 d SPRD .

loop_
_atom_site_aniso_label
_atom_site_aniso_U_11
_atom_site_aniso_U_22
_atom_site_aniso_U_33
_atom_site_aniso_U_23
_atom_site_aniso_U_13
_atom_site_aniso_U_12
Mn1 0.0118(6) 0.0118(6) 0.0420(12) 0.000 0.000 0.0059(3)
Fe1 0.0118(6) 0.0118(6) 0.0420(12) 0.000 0.000 0.0059(3)
C1 0.016(2) 0.022(3) 0.023(3) 0.000 0.002(2) 0.0108(17)
Br1 0.0232(4) 0.0302(5) 0.0296(6) 0.000 0.0056(2) 0.0151(3)
C2 0.015(2) 0.021(2) 0.023(2) -0.0026(18) -0.0033(18) 0.0112(19)
O2 0.026(2) 0.0208(19) 0.034(2) 0.0007(15) 0.0029(16) 0.0155(17)
N11 0.025(2) 0.023(3) 0.029(3) 0.000 -0.007(2) 0.0113(15)
C12 0.025(3) 0.023(3) 0.023(2) -0.0008(19) -0.004(2) 0.011(2)
C13 0.027(3) 0.025(3) 0.032(3) 0.001(2) -0.006(2) 0.008(2)
C14 0.028(3) 0.042(4) 0.031(3) 0.003(3) 0.002(2) 0.018(3)

loop_
_atom_type_symbol
_atom_type_description
_atom_type_scat_dispersion_real
_atom_type_scat_dispersion_imag
_atom_type_scat_source
C C 0.0033 0.0016 'International Tables Vol C Tables 4.2.6.8 and 6.1.1.4'
H H 0.0000 0.0000 'International Tables Vol C Tables 4.2.6.8 and 6.1.1.4'
N N 0.0061 0.0033 'International Tables Vol C Tables 4.2.6.8 and 6.1.1.4'
O O 0.0106 0.0060 'International Tables Vol C Tables 4.2.6.8 and 6.1.1.4'
Mn Mn 0.3368 0.7283 'International Tables Vol C Tables 4.2.6.8 and 6.1.1.4'
Fe Fe 0.3463 0.8444 'International Tables Vol C Tables 4.2.6.8 and 6.1.1.4'
Br Br -0.2901 2.4595 'International Tables Vol C Tables 4.2.6.8 and 6.1.1.4'

loop_
_geom_angle_atom_site_label_1
_geom_angle_atom_site_label_2
_geom_angle_atom_site_label_3
_geom_angle
_geom_angle_site_symmetry_1
_geom_angle_site_symmetry_3
O2 Mn1 O2 85.2(2) 5_657 2_655
O2 Mn1 O2 76.26(19) 5_657 .
O2 Mn1 O2 99.39(14) 2_655 .
O2 Mn1 O2 99.39(14) 5_657 4_667
O2 Mn1 O2 76.26(19) 2_655 4_667
O2 Mn1 O2 174.20(17) . 4_667
O2 Mn1 O2 99.39(14) 5_657 6_557
O2 Mn1 O2 174.20(18) 2_655 6_557
O2 Mn1 O2 85.2(2) . 6_557
O2 Mn1 O2 99.39(14) 4_667 6_557
O2 Mn1 O2 174.20(18) 5_657 3_665
O2 Mn1 O2 99.39(14) 2_655 3_665
O2 Mn1 O2 99.39(14) . 3_665
O2 Mn1 O2 85.2(2) 4_667 3_665
O2 Mn1 O2 76.26(19) 6_557 3_665
C2 C1 C2 121.8(6) . 11
C2 C1 Br1 119.1(3) . .
C2 C1 Br1 119.1(3) 11 .
O2 C2 C1 126.0(4) . .
O2 C2 C2 115.2(3) . 5_657
C1 C2 C2 118.8(3) . 5_657
C2 O2 Mn1 116.5(3) . .
C12 N11 C12 118.0(6) 5_658 .
N11 C12 C13 119.5(5) . .
N11 C12 C12 121.0(3) . 11
C13 C12 C12 119.5(3) . 11
C14 C13 C12 119.0(6) . .
C14 C13 H13 120.5 . .
C12 C13 H13 120.5 . .
C13 C14 C14 121.4(4) . 11
C13 C14 H14 119.3 . .
C14 C14 H14 119.3 11 .

loop_
_geom_bond_atom_site_label_1
_geom_bond_atom_site_label_2
_geom_bond_distance
_geom_bond_site_symmetry_2
Mn1 O2 2.119(4) 5_657
Mn1 O2 2.119(4) 2_655
Mn1 O2 2.119(4) .
Mn1 O2 2.119(4) 4_667
Mn1 O2 2.119(4) 6_557
Mn1 O2 2.119(4) 3_665
C1 C2 1.393(6) .
C1 C2 1.393(6) 11
C1 Br1 1.889(7) .
C2 O2 1.254(6) .
C2 C2 1.546(9) 5_657
N11 C12 1.358(6) 5_658
N11 C12 1.358(6) .
C12 C13 1.416(7) .
C12 C12 1.437(10) 11
C13 C14 1.365(8) .
C13 H13 0.9500 .
C14 C14 1.410(14) 11
C14 H14 0.9500 .
O11W H11W 0.8574 .

loop_
_geom_torsion_atom_site_label_1
_geom_torsion_atom_site_label_2
_geom_torsion_atom_site_label_3
_geom_torsion_atom_site_label_4
_geom_torsion
_geom_torsion_site_symmetry_1
_geom_torsion_site_symmetry_4
C2 C1 C2 O2 -172.4(4) 11 .
Br1 C1 C2 O2 4.7(8) . .
C2 C1 C2 C2 7.9(10) 11 5_657
Br1 C1 C2 C2 -175.0(5) . 5_657
C1 C2 O2 Mn1 -174.4(4) . .
C2 C2 O2 Mn1 5.3(6) 5_657 .
O2 Mn1 O2 C2 -2.1(3) 5_657 .
O2 Mn1 O2 C2 -84.8(4) 2_655 .
O2 Mn1 O2 C2 -43.9(3) 4_667 .
O2 Mn1 O2 C2 98.8(4) 6_557 .
O2 Mn1 O2 C2 174.0(3) 3_665 .
C12 N11 C12 C13 -179.8(5) 5_658 .
C12 N11 C12 C12 0.000(1) 5_658 11
N11 C12 C13 C14 179.5(5) . .
C12 C12 C13 C14 -0.3(6) 11 .
C12 C13 C14 C14 0.3(6) . 11
